data_2228793
loop_
_publ_author_name
'Nichol, Gary S.'
'Xu, Zhigang'
'Kaiser, Christine E.'
'Hulme, Christopher'

_publ_section_title
;
 4-(Piperidin-1-yl)-4<i>H</i>-benzo[<i>b</i>]tetrazolo[1,5-<i>d</i>][1,4]diazepin-5(6<i>H</i>)-one
;
_journal_coeditor_code KJ2167
_journal_issue 1
_journal_name_full 'Acta Crystallographica Section E'
_journal_page_first o23
_journal_page_last o24
_journal_paper_doi 10.1107/S1600536810049950
_journal_volume 67
_journal_year 2011
_chemical_formula_iupac 'C14 H16 N6 O'
_chemical_formula_moiety 'C14 H16 N6 O'
_chemical_formula_sum 'C14 H16 N6 O'
_chemical_formula_weight 284.33
_chemical_name_systematic
;
4-(Piperidin-1-yl)-4<i>H</i>-benzo[<i>b</i>]tetrazolo[1,5-
<i>d</i>][1,4]diazepin-5(6<i>H</i>)-one
;
_space_group_IT_number 2
_symmetry_cell_setting triclinic
_symmetry_space_group_name_Hall '-P 1'
_symmetry_space_group_name_H-M 'P -1'
_atom_sites_solution_hydrogens difmap
_atom_sites_solution_primary direct
_atom_sites_solution_secondary difmap
_audit_creation_method SHELXL-97
_cell_angle_alpha 105.549(2)
_cell_angle_beta 99.490(2)
_cell_angle_gamma 106.623(2)
_cell_formula_units_Z 4
_cell_length_a 8.8210(7)
_cell_length_b 13.1802(10)
_cell_length_c 13.4476(11)
_cell_measurement_reflns_used 9970
_cell_measurement_temperature 100(2)
_cell_measurement_theta_max 35.54
_cell_measurement_theta_min 2.49
_cell_volume 1392.99(19)
_computing_cell_refinement 'SAINT (Bruker, 2007)'
_computing_data_collection 'APEX2 (Bruker, 2007)'
_computing_data_reduction 'SAINT (Bruker, 2007)'
_computing_molecular_graphics
;
ORTEP-3 for Windows (Farrugia, 1997) and
<i>Mercury</i> (Macrae <i>et al.</i> 2008)
;
_computing_publication_material 'SHELXTL (Sheldrick, 2008) and local programs'
_computing_structure_refinement 'SHELXTL (Sheldrick, 2008)'
_computing_structure_solution 'SHELXTL (Sheldrick, 2008)'
_diffrn_ambient_temperature 100(2)
_diffrn_measured_fraction_theta_full 0.996
_diffrn_measured_fraction_theta_max 0.996
_diffrn_measurement_device_type 'Bruker Kappa APEXII DUO CCD'
_diffrn_measurement_method '\f and \w scans'
_diffrn_radiation_monochromator graphite
_diffrn_radiation_source 'fine-focus sealed tube with Miracol optics'
_diffrn_radiation_type MoK\a
_diffrn_radiation_wavelength 0.71073
_diffrn_reflns_av_R_equivalents 0.0292
_diffrn_reflns_av_sigmaI/netI 0.0274
_diffrn_reflns_limit_h_max 14
_diffrn_reflns_limit_h_min -8
_diffrn_reflns_limit_k_max 21
_diffrn_reflns_limit_k_min -21
_diffrn_reflns_limit_l_max 19
_diffrn_reflns_limit_l_min -21
_diffrn_reflns_number 51078
_diffrn_reflns_theta_full 34.97
_diffrn_reflns_theta_max 34.97
_diffrn_reflns_theta_min 1.63
_exptl_absorpt_coefficient_mu 0.092
_exptl_absorpt_correction_T_max 0.9916
_exptl_absorpt_correction_T_min 0.9648
_exptl_absorpt_correction_type numerical
_exptl_absorpt_process_details '(SADABS; Sheldrick, 1996)'
_exptl_crystal_colour colourless
_exptl_crystal_density_diffrn 1.356
_exptl_crystal_density_method 'not measured'
_exptl_crystal_description prism
_exptl_crystal_F_000 600
_exptl_crystal_size_max 0.39
_exptl_crystal_size_mid 0.28
_exptl_crystal_size_min 0.09
_refine_diff_density_max 0.594
_refine_diff_density_min -0.227
_refine_ls_extinction_method none
_refine_ls_goodness_of_fit_ref 1.048
_refine_ls_hydrogen_treatment refall
_refine_ls_matrix_type full
_refine_ls_number_parameters 507
_refine_ls_number_reflns 12177
_refine_ls_number_restraints 0
_refine_ls_restrained_S_all 1.048
_refine_ls_R_factor_all 0.0571
_refine_ls_R_factor_gt 0.0430
_refine_ls_shift/su_max 0.000
_refine_ls_shift/su_mean 0.000
_refine_ls_structure_factor_coef Fsqd
_refine_ls_weighting_details 'calc w=1/[\s^2^(Fo^2^)+(0.0711P)^2^+0.1991P] where P=(Fo^2^+2Fc^2^)/3'
_refine_ls_weighting_scheme calc
_refine_ls_wR_factor_gt 0.1134
_refine_ls_wR_factor_ref 0.1232
_reflns_number_gt 9733
_reflns_number_total 12177
_reflns_threshold_expression I>2\s(I)
_cod_data_source_file kj2167.cif
_cod_data_source_block I
_cod_database_code 2228793
_cod_database_fobs_code 2228793

loop_
_symmetry_equiv_pos_as_xyz
'x, y, z'
'-x, -y, -z'

loop_
_atom_site_type_symbol
_atom_site_label
_atom_site_fract_x
_atom_site_fract_y
_atom_site_fract_z
_atom_site_U_iso_or_equiv
_atom_site_adp_type
_atom_site_calc_flag
_atom_site_refinement_flags
_atom_site_occupancy
_atom_site_disorder_assembly
_atom_site_disorder_group
O O1 0.38761(7) 0.05350(5) 0.43124(5) 0.01571(11) Uani d . 1 . .
N N1 0.60561(8) 0.01832(6) 0.38204(5) 0.01320(11) Uani d . 1 . .
H H1N 0.6179(16) -0.0054(11) 0.4346(11) 0.022(3) Uiso d . 1 . .
N N2 0.28444(8) -0.02275(6) 0.10021(5) 0.01491(11) Uani d . 1 . .
N N3 0.31273(9) -0.10081(6) 0.02234(5) 0.01668(12) Uani d . 1 . .
N N4 0.45718(9) -0.10612(6) 0.05193(5) 0.01538(12) Uani d . 1 . .
N N5 0.52683(8) -0.02989(5) 0.15250(5) 0.01189(10) Uani d . 1 . .
N N6 0.60485(8) 0.20364(5) 0.29571(5) 0.01251(11) Uani d . 1 . .
C C1 0.48112(9) 0.05928(6) 0.37255(6) 0.01170(11) Uani d . 1 . .
C C2 0.45700(9) 0.11124(6) 0.28435(6) 0.01159(11) Uani d . 1 . .
H H2 0.3595(15) 0.1330(10) 0.2855(10) 0.017(3) Uiso d . 1 . .
C C3 0.41921(9) 0.02050(6) 0.17984(6) 0.01156(11) Uani d . 1 . .
C C4 0.68763(9) -0.01103(6) 0.21140(6) 0.01208(12) Uani d . 1 . .
C C5 0.80602(10) -0.02132(7) 0.15637(7) 0.01617(13) Uani d . 1 . .
H H5 0.7760(17) -0.0426(12) 0.0765(11) 0.027(3) Uiso d . 1 . .
C C6 0.96362(10) -0.00308(7) 0.21295(7) 0.01873(14) Uani d . 1 . .
H H6 1.0457(18) -0.0093(12) 0.1781(12) 0.030(3) Uiso d . 1 . .
C C7 1.00262(10) 0.02641(7) 0.32418(7) 0.01900(14) Uani d . 1 . .
H H7 1.1107(19) 0.0416(12) 0.3635(12) 0.033(4) Uiso d . 1 . .
C C8 0.88362(9) 0.03591(7) 0.37831(7) 0.01614(13) Uani d . 1 . .
H H8 0.9081(16) 0.0536(11) 0.4581(11) 0.022(3) Uiso d . 1 . .
C C9 0.72383(9) 0.01681(6) 0.32280(6) 0.01220(12) Uani d . 1 . .
C C10 0.57954(10) 0.25511(7) 0.21242(6) 0.01617(13) Uani d . 1 . .
H H10A 0.5286(16) 0.1938(11) 0.1401(11) 0.023(3) Uiso d . 1 . .
H H10B 0.4961(17) 0.2921(11) 0.2234(11) 0.025(3) Uiso d . 1 . .
C C11 0.74158(12) 0.33854(7) 0.21560(8) 0.02248(16) Uani d . 1 . .
H H11A 0.8144(18) 0.2980(13) 0.1966(12) 0.033(4) Uiso d . 1 . .
H H11 0.722(2) 0.3742(13) 0.1604(13) 0.040(4) Uiso d . 1 . .
C C12 0.81799(14) 0.42864(8) 0.32592(9) 0.02767(19) Uani d . 1 . .
H H12A 0.753(2) 0.4792(14) 0.3395(13) 0.039(4) Uiso d . 1 . .
H H12B 0.933(2) 0.4793(14) 0.3300(13) 0.039(4) Uiso d . 1 . .
C C13 0.82547(12) 0.37556(8) 0.41398(8) 0.02422(17) Uani d . 1 . .
H H13A 0.9033(18) 0.3335(12) 0.4088(12) 0.031(4) Uiso d . 1 . .
H H13B 0.8589(17) 0.4330(12) 0.4846(11) 0.027(3) Uiso d . 1 . .
C C14 0.65953(10) 0.28969(7) 0.40202(6) 0.01774(14) Uani d . 1 . .
H H14A 0.6707(17) 0.2514(11) 0.4561(11) 0.026(3) Uiso d . 1 . .
H H14B 0.5794(18) 0.3278(12) 0.4109(11) 0.029(3) Uiso d . 1 . .
O O51 0.52486(10) 0.64389(6) 0.05346(5) 0.02384(13) Uani d . 1 . .
N N51 0.40757(10) 0.50343(6) 0.11293(6) 0.01766(13) Uani d . 1 . .
H H51N 0.4212(19) 0.4560(13) 0.0574(13) 0.036(4) Uiso d . 1 . .
N N52 0.67271(10) 0.77756(6) 0.37934(6) 0.02130(14) Uani d . 1 . .
N N53 0.72173(10) 0.73295(7) 0.45426(6) 0.02402(15) Uani d . 1 . .
N N54 0.62468(10) 0.63061(7) 0.43334(6) 0.02147(14) Uani d . 1 . .
N N55 0.50786(9) 0.60616(6) 0.34204(5) 0.01671(12) Uani d . 1 . .
N N56 0.26638(9) 0.67324(6) 0.22010(5) 0.01605(12) Uani d . 1 . .
C C51 0.45755(11) 0.61293(7) 0.11881(6) 0.01729(14) Uani d . 1 . .
C C52 0.43580(10) 0.69955(6) 0.21216(6) 0.01637(13) Uani d . 1 . .
H H52 0.4837(16) 0.7759(11) 0.2025(10) 0.020(3) Uiso d . 1 . .
C C53 0.53997(10) 0.69786(7) 0.31100(6) 0.01685(13) Uani d . 1 . .
C C54 0.38196(10) 0.49889(6) 0.29242(6) 0.01599(13) Uani d . 1 . .
C C55 0.31368(11) 0.44075(7) 0.35588(7) 0.01975(15) Uani d . 1 . .
H H55 0.3508(16) 0.4735(11) 0.4336(11) 0.022(3) Uiso d . 1 . .
C C56 0.19621(11) 0.33379(8) 0.30809(8) 0.02194(16) Uani d . 1 . .
H H56 0.1541(17) 0.2909(12) 0.3505(11) 0.027(3) Uiso d . 1 . .
C C57 0.14557(11) 0.28606(7) 0.19694(8) 0.02214(16) Uani d . 1 . .
H H57 0.0629(17) 0.2098(12) 0.1595(12) 0.029(3) Uiso d . 1 . .
C C58 0.21359(11) 0.34480(7) 0.13379(7) 0.01951(15) Uani d . 1 . .
H H58 0.1781(17) 0.3104(12) 0.0555(11) 0.027(3) Uiso d . 1 . .
C C59 0.33285(10) 0.45203(6) 0.18068(6) 0.01597(13) Uani d . 1 . .
C C60 0.14703(12) 0.64876(7) 0.11863(7) 0.02103(15) Uani d . 1 . .
H H60 0.1632(16) 0.7177(11) 0.1003(11) 0.023(3) Uiso d . 1 . .
H H60B 0.1633(17) 0.5889(12) 0.0625(11) 0.028(3) Uiso d . 1 . .
C C61 -0.02563(12) 0.60567(8) 0.13221(8) 0.02450(17) Uani d . 1 . .
H H61A -0.1061(19) 0.5883(13) 0.0638(13) 0.038(4) Uiso d . 1 . .
H H61B -0.0431(17) 0.5330(12) 0.1488(11) 0.027(3) Uiso d . 1 . .
C C62 -0.05395(13) 0.69164(9) 0.22197(9) 0.0310(2) Uani d . 1 . .
H H62A -0.059(2) 0.7574(15) 0.1989(14) 0.049(5) Uiso d . 1 . .
H H62B -0.164(2) 0.6604(14) 0.2299(13) 0.039(4) Uiso d . 1 . .
C C63 0.08227(13) 0.73000(9) 0.32478(8) 0.02806(19) Uani d . 1 . .
H H63A 0.075(2) 0.6703(14) 0.3558(13) 0.039(4) Uiso d . 1 . .
H H63B 0.0736(19) 0.7914(13) 0.3791(13) 0.038(4) Uiso d . 1 . .
C C64 0.25074(11) 0.76573(7) 0.30339(7) 0.02088(15) Uani d . 1 . .
H H64A 0.3370(17) 0.7863(11) 0.3681(11) 0.025(3) Uiso d . 1 . .
H H64B 0.2700(17) 0.8337(12) 0.2788(11) 0.030(3) Uiso d . 1 . .

loop_
_atom_site_aniso_label
_atom_site_aniso_U_11
_atom_site_aniso_U_22
_atom_site_aniso_U_33
_atom_site_aniso_U_12
_atom_site_aniso_U_13
_atom_site_aniso_U_23
O1 0.0141(2) 0.0241(3) 0.0131(2) 0.0092(2) 0.00717(19) 0.0080(2)
N1 0.0118(2) 0.0199(3) 0.0118(2) 0.0077(2) 0.0050(2) 0.0080(2)
N2 0.0124(3) 0.0189(3) 0.0118(3) 0.0044(2) 0.0018(2) 0.0046(2)
N3 0.0167(3) 0.0181(3) 0.0123(3) 0.0043(2) 0.0021(2) 0.0034(2)
N4 0.0179(3) 0.0152(3) 0.0108(2) 0.0049(2) 0.0028(2) 0.0023(2)
N5 0.0120(2) 0.0138(2) 0.0102(2) 0.0050(2) 0.00305(19) 0.00371(19)
N6 0.0132(3) 0.0130(2) 0.0109(2) 0.0040(2) 0.0037(2) 0.00355(19)
C1 0.0102(3) 0.0149(3) 0.0102(3) 0.0048(2) 0.0032(2) 0.0038(2)
C2 0.0109(3) 0.0146(3) 0.0103(3) 0.0054(2) 0.0035(2) 0.0042(2)
C3 0.0108(3) 0.0142(3) 0.0107(3) 0.0047(2) 0.0035(2) 0.0050(2)
C4 0.0105(3) 0.0147(3) 0.0127(3) 0.0056(2) 0.0041(2) 0.0053(2)
C5 0.0159(3) 0.0203(3) 0.0176(3) 0.0096(3) 0.0090(3) 0.0084(3)
C6 0.0142(3) 0.0241(4) 0.0242(4) 0.0101(3) 0.0104(3) 0.0109(3)
C7 0.0113(3) 0.0238(4) 0.0247(4) 0.0079(3) 0.0053(3) 0.0099(3)
C8 0.0114(3) 0.0208(3) 0.0168(3) 0.0065(2) 0.0026(2) 0.0070(3)
C9 0.0103(3) 0.0150(3) 0.0134(3) 0.0055(2) 0.0044(2) 0.0059(2)
C10 0.0185(3) 0.0160(3) 0.0159(3) 0.0063(3) 0.0051(3) 0.0076(2)
C11 0.0251(4) 0.0194(3) 0.0221(4) 0.0027(3) 0.0097(3) 0.0090(3)
C12 0.0297(5) 0.0174(3) 0.0284(4) -0.0010(3) 0.0088(4) 0.0050(3)
C13 0.0205(4) 0.0219(4) 0.0203(4) -0.0014(3) 0.0043(3) 0.0015(3)
C14 0.0177(3) 0.0176(3) 0.0132(3) 0.0027(3) 0.0049(3) 0.0010(2)
O51 0.0383(4) 0.0196(3) 0.0197(3) 0.0109(3) 0.0165(3) 0.0097(2)
N51 0.0272(3) 0.0141(3) 0.0140(3) 0.0077(2) 0.0090(3) 0.0054(2)
N52 0.0236(3) 0.0198(3) 0.0173(3) 0.0063(3) 0.0042(3) 0.0032(2)
N53 0.0253(4) 0.0247(3) 0.0186(3) 0.0083(3) 0.0019(3) 0.0044(3)
N54 0.0247(4) 0.0246(3) 0.0143(3) 0.0102(3) 0.0018(3) 0.0056(2)
N55 0.0202(3) 0.0180(3) 0.0126(3) 0.0074(2) 0.0042(2) 0.0055(2)
N56 0.0200(3) 0.0147(3) 0.0128(3) 0.0066(2) 0.0037(2) 0.0033(2)
C51 0.0245(4) 0.0157(3) 0.0137(3) 0.0078(3) 0.0070(3) 0.0059(2)
C52 0.0221(3) 0.0142(3) 0.0135(3) 0.0063(3) 0.0059(3) 0.0049(2)
C53 0.0206(3) 0.0162(3) 0.0143(3) 0.0070(3) 0.0060(3) 0.0044(2)
C54 0.0192(3) 0.0163(3) 0.0150(3) 0.0075(3) 0.0059(3) 0.0068(2)
C55 0.0243(4) 0.0234(4) 0.0189(3) 0.0120(3) 0.0102(3) 0.0119(3)
C56 0.0226(4) 0.0242(4) 0.0269(4) 0.0099(3) 0.0119(3) 0.0159(3)
C57 0.0207(4) 0.0194(3) 0.0278(4) 0.0057(3) 0.0071(3) 0.0111(3)
C58 0.0222(4) 0.0165(3) 0.0190(3) 0.0057(3) 0.0042(3) 0.0065(3)
C59 0.0202(3) 0.0158(3) 0.0150(3) 0.0078(3) 0.0065(3) 0.0071(2)
C60 0.0260(4) 0.0214(4) 0.0149(3) 0.0088(3) 0.0022(3) 0.0060(3)
C61 0.0238(4) 0.0219(4) 0.0229(4) 0.0070(3) 0.0005(3) 0.0041(3)
C62 0.0237(4) 0.0301(5) 0.0333(5) 0.0114(4) 0.0046(4) 0.0010(4)
C63 0.0242(4) 0.0281(4) 0.0259(4) 0.0074(3) 0.0098(3) -0.0006(3)
C64 0.0229(4) 0.0161(3) 0.0193(4) 0.0058(3) 0.0058(3) -0.0001(3)

loop_
_atom_type_symbol
_atom_type_description
_atom_type_scat_dispersion_real
_atom_type_scat_dispersion_imag
_atom_type_scat_source
C C 0.0033 0.0016 'International Tables Vol C Tables 4.2.6.8 and 6.1.1.4'
H H 0.0000 0.0000 'International Tables Vol C Tables 4.2.6.8 and 6.1.1.4'
N N 0.0061 0.0033 'International Tables Vol C Tables 4.2.6.8 and 6.1.1.4'
O O 0.0106 0.0060 'International Tables Vol C Tables 4.2.6.8 and 6.1.1.4'

loop_
_geom_angle_atom_site_label_1
_geom_angle_atom_site_label_2
_geom_angle_atom_site_label_3
_geom_angle_site_symmetry_1
_geom_angle_site_symmetry_3
_geom_angle
_geom_angle_publ_flag
H1N N1 C1 . . 114.3(9) ?
H1N N1 C9 . . 115.7(9) ?
C1 N1 C9 . . 129.81(6) ?
N3 N2 C3 . . 105.55(6) ?
N2 N3 N4 . . 111.36(6) ?
N3 N4 N5 . . 106.08(6) ?
N4 N5 C3 . . 108.10(6) ?
N4 N5 C4 . . 122.45(6) ?
C3 N5 C4 . . 129.44(6) ?
C2 N6 C10 . . 111.02(6) ?
C2 N6 C14 . . 112.06(6) ?
C10 N6 C14 . . 109.94(6) ?
O1 C1 N1 . . 121.56(7) ?
O1 C1 C2 . . 120.43(6) ?
N1 C1 C2 . . 118.00(6) ?
N6 C2 C1 . . 111.27(6) ?
N6 C2 H2 . . 113.6(7) ?
N6 C2 C3 . . 109.40(6) ?
C1 C2 H2 . . 108.1(7) ?
C1 C2 C3 . . 107.10(6) ?
H2 C2 C3 . . 107.0(7) ?
N2 C3 N5 . . 108.91(6) ?
N2 C3 C2 . . 128.45(7) ?
N5 C3 C2 . . 122.63(6) ?
N5 C4 C5 . . 118.89(7) ?
N5 C4 C9 . . 119.78(6) ?
C5 C4 C9 . . 121.33(7) ?
C4 C5 H5 . . 119.5(8) ?
C4 C5 C6 . . 119.48(7) ?
H5 C5 C6 . . 121.0(8) ?
C5 C6 H6 . . 121.3(9) ?
C5 C6 C7 . . 119.99(7) ?
H6 C6 C7 . . 118.7(9) ?
C6 C7 H7 . . 120.5(9) ?
C6 C7 C8 . . 120.13(7) ?
H7 C7 C8 . . 119.4(9) ?
C7 C8 H8 . . 121.2(8) ?
C7 C8 C9 . . 120.79(7) ?
H8 C8 C9 . . 118.0(8) ?
N1 C9 C4 . . 123.90(6) ?
N1 C9 C8 . . 117.64(7) ?
C4 C9 C8 . . 118.27(7) ?
N6 C10 H10A . . 109.2(7) ?
N6 C10 H10B . . 109.5(8) ?
N6 C10 C11 . . 109.81(7) ?
H10A C10 H10B . . 105.0(11) ?
H10A C10 C11 . . 111.8(8) ?
H10B C10 C11 . . 111.4(8) ?
C10 C11 H11A . . 108.7(9) ?
C10 C11 H11 . . 108.8(9) ?
C10 C11 C12 . . 110.94(8) ?
H11A C11 H11 . . 107.3(13) ?
H11A C11 C12 . . 111.0(9) ?
H11 C11 C12 . . 109.9(9) ?
C11 C12 H12A . . 110.7(9) ?
C11 C12 H12B . . 110.5(9) ?
C11 C12 C13 . . 110.97(8) ?
H12A C12 H12B . . 105.6(13) ?
H12A C12 C13 . . 108.5(9) ?
H12B C12 C13 . . 110.4(9) ?
C12 C13 H13A . . 110.2(9) ?
C12 C13 H13B . . 110.7(8) ?
C12 C13 C14 . . 111.35(8) ?
H13A C13 H13B . . 110.0(12) ?
H13A C13 C14 . . 106.0(8) ?
H13B C13 C14 . . 108.4(8) ?
N6 C14 C13 . . 109.53(7) ?
N6 C14 H14A . . 107.6(8) ?
N6 C14 H14B . . 109.8(8) ?
C13 C14 H14A . . 109.5(8) ?
C13 C14 H14B . . 109.4(8) ?
H14A C14 H14B . . 111.0(12) ?
H51N N51 C51 . . 115.8(10) ?
H51N N51 C59 . . 114.1(10) ?
C51 N51 C59 . . 130.00(7) ?
N53 N52 C53 . . 105.52(7) ?
N52 N53 N54 . . 111.29(7) ?
N53 N54 N55 . . 106.29(7) ?
N54 N55 C53 . . 107.76(7) ?
N54 N55 C54 . . 122.40(7) ?
C53 N55 C54 . . 129.82(7) ?
C52 N56 C60 . . 113.57(7) ?
C52 N56 C64 . . 110.57(6) ?
C60 N56 C64 . . 109.24(7) ?
O51 C51 N51 . . 121.40(7) ?
O51 C51 C52 . . 119.90(7) ?
N51 C51 C52 . . 118.64(7) ?
N56 C52 C51 . . 113.38(7) ?
N56 C52 H52 . . 113.6(7) ?
N56 C52 C53 . . 108.84(7) ?
C51 C52 H52 . . 105.9(7) ?
C51 C52 C53 . . 105.63(6) ?
H52 C52 C53 . . 109.1(7) ?
N52 C53 N55 . . 109.13(7) ?
N52 C53 C52 . . 128.94(8) ?
N55 C53 C52 . . 121.92(7) ?
N55 C54 C55 . . 119.38(7) ?
N55 C54 C59 . . 119.52(7) ?
C55 C54 C59 . . 121.06(8) ?
C54 C55 H55 . . 120.3(8) ?
C54 C55 C56 . . 119.71(8) ?
H55 C55 C56 . . 119.9(8) ?
C55 C56 H56 . . 120.7(9) ?
C55 C56 C57 . . 119.95(8) ?
H56 C56 C57 . . 119.3(9) ?
C56 C57 H57 . . 122.7(8) ?
C56 C57 C58 . . 120.12(8) ?
H57 C57 C58 . . 117.2(8) ?
C57 C58 H58 . . 119.8(8) ?
C57 C58 C59 . . 120.60(8) ?
H58 C58 C59 . . 119.6(8) ?
N51 C59 C54 . . 123.27(7) ?
N51 C59 C58 . . 117.95(7) ?
C54 C59 C58 . . 118.55(7) ?
N56 C60 H60 . . 109.4(8) ?
N56 C60 H60B . . 108.1(8) ?
N56 C60 C61 . . 108.76(7) ?
H60 C60 H60B . . 111.6(11) ?
H60 C60 C61 . . 109.8(8) ?
H60B C60 C61 . . 109.2(8) ?
C60 C61 H61A . . 108.9(9) ?
C60 C61 H61B . . 109.5(8) ?
C60 C61 C62 . . 111.39(8) ?
H61A C61 H61B . . 107.4(12) ?
H61A C61 C62 . . 110.2(9) ?
H61B C61 C62 . . 109.4(8) ?
C61 C62 H62A . . 109.2(10) ?
C61 C62 H62B . . 109.1(9) ?
C61 C62 C63 . . 110.61(8) ?
H62A C62 H62B . . 102.9(13) ?
H62A C62 C63 . . 110.7(10) ?
H62B C62 C63 . . 114.0(9) ?
C62 C63 H63A . . 111.7(10) ?
C62 C63 H63B . . 111.2(9) ?
C62 C63 C64 . . 110.88(9) ?
H63A C63 H63B . . 105.8(13) ?
H63A C63 C64 . . 107.8(9) ?
H63B C63 C64 . . 109.4(9) ?
N56 C64 C63 . . 110.32(7) ?
N56 C64 H64A . . 108.6(8) ?
N56 C64 H64B . . 108.5(8) ?
C63 C64 H64A . . 110.7(8) ?
C63 C64 H64B . . 111.4(8) ?
H64A C64 H64B . . 107.2(12) ?

loop_
_geom_bond_atom_site_label_1
_geom_bond_atom_site_label_2
_geom_bond_site_symmetry_2
_geom_bond_distance
_geom_bond_publ_flag
O1 C1 . 1.2329(9) ?
N1 H1N . 0.850(14) ?
N1 C1 . 1.3578(9) ?
N1 C9 . 1.4142(10) ?
N2 N3 . 1.3686(10) ?
N2 C3 . 1.3229(9) ?
N3 N4 . 1.2983(10) ?
N4 N5 . 1.3640(9) ?
N5 C3 . 1.3499(9) ?
N5 C4 . 1.4225(9) ?
N6 C2 . 1.4605(10) ?
N6 C10 . 1.4752(10) ?
N6 C14 . 1.4674(10) ?
C1 C2 . 1.5351(10) ?
C2 H2 . 0.982(12) ?
C2 C3 . 1.4944(10) ?
C4 C5 . 1.3923(10) ?
C4 C9 . 1.4004(10) ?
C5 H5 . 1.002(14) ?
C5 C6 . 1.3897(11) ?
C6 H6 . 0.936(15) ?
C6 C7 . 1.3959(13) ?
C7 H7 . 0.947(15) ?
C7 C8 . 1.3877(12) ?
C8 H8 . 1.007(13) ?
C8 C9 . 1.3988(10) ?
C10 H10A . 1.014(13) ?
C10 H10B . 1.001(14) ?
C10 C11 . 1.5196(12) ?
C11 H11A . 0.969(15) ?
C11 H11 . 0.996(16) ?
C11 C12 . 1.5275(14) ?
C12 H12A . 0.996(16) ?
C12 H12B . 1.023(16) ?
C12 C13 . 1.5300(15) ?
C13 H13A . 0.998(15) ?
C13 H13B . 0.979(14) ?
C13 C14 . 1.5252(12) ?
C14 H14A . 0.998(14) ?
C14 H14B . 0.982(14) ?
O51 C51 . 1.2317(10) ?
N51 H51N . 0.886(16) ?
N51 C51 . 1.3589(10) ?
N51 C59 . 1.4131(11) ?
N52 N53 . 1.3663(11) ?
N52 C53 . 1.3202(11) ?
N53 N54 . 1.2992(12) ?
N54 N55 . 1.3615(10) ?
N55 C53 . 1.3524(11) ?
N55 C54 . 1.4244(11) ?
N56 C52 . 1.4632(11) ?
N56 C60 . 1.4731(11) ?
N56 C64 . 1.4748(11) ?
C51 C52 . 1.5338(11) ?
C52 H52 . 1.026(13) ?
C52 C53 . 1.4955(11) ?
C54 C55 . 1.3908(11) ?
C54 C59 . 1.4005(11) ?
C55 H55 . 0.974(13) ?
C55 C56 . 1.3904(13) ?
C56 H56 . 0.951(14) ?
C56 C57 . 1.3943(14) ?
C57 H57 . 0.992(14) ?
C57 C58 . 1.3912(13) ?
C58 H58 . 0.983(14) ?
C58 C59 . 1.3982(12) ?
C60 H60 . 0.982(13) ?
C60 H60B . 0.997(14) ?
C60 C61 . 1.5258(14) ?
C61 H61A . 0.991(16) ?
C61 H61B . 1.016(14) ?
C61 C62 . 1.5269(14) ?
C62 H62A . 1.005(18) ?
C62 H62B . 0.974(17) ?
C62 C63 . 1.5300(16) ?
C63 H63A . 0.977(16) ?
C63 H63B . 0.965(16) ?
C63 C64 . 1.5252(14) ?
C64 H64A . 0.973(14) ?
C64 H64B . 1.015(14) ?

loop_
_geom_hbond_atom_site_label_D
_geom_hbond_atom_site_label_H
_geom_hbond_atom_site_label_A
_geom_hbond_site_symmetry_A
_geom_hbond_distance_DH
_geom_hbond_distance_HA
_geom_hbond_distance_DA
_geom_hbond_angle_DHA
_geom_hbond_publ_flag
N1 H1N O1 2_656 0.850(14) 2.069(14) 2.9089(9) 169.4(13) y
N51 H51N O51 2_665 0.886(16) 1.929(16) 2.8116(10) 173.6(14) y
C6 H6 N2 1_655 0.936(15) 2.531(15) 3.4638(11) 174.8(12) y
C7 H7 O1 1_655 0.947(15) 2.406(15) 3.3394(10) 168.4(13) y
C55 H55 N54 2_666 0.974(13) 2.548(13) 3.2293(11) 127.0(10) y

loop_
_geom_torsion_atom_site_label_1
_geom_torsion_atom_site_label_2
_geom_torsion_atom_site_label_3
_geom_torsion_atom_site_label_4
_geom_torsion_site_symmetry_1
_geom_torsion_site_symmetry_2
_geom_torsion_site_symmetry_3
_geom_torsion_site_symmetry_4
_geom_torsion
_geom_torsion_publ_flag
C3 N2 N3 N4 . . . . 0.15(9) ?
N2 N3 N4 N5 . . . . 0.29(8) ?
N3 N4 N5 C3 . . . . -0.62(8) ?
N3 N4 N5 C4 . . . . -179.48(7) ?
C9 N1 C1 O1 . . . . 179.78(7) ?
C9 N1 C1 C2 . . . . 1.11(11) ?
C10 N6 C2 C1 . . . . -178.53(6) ?
C10 N6 C2 C3 . . . . 63.32(7) ?
C14 N6 C2 C1 . . . . -55.17(8) ?
C14 N6 C2 C3 . . . . -173.31(6) ?
O1 C1 C2 N6 . . . . 123.80(7) ?
O1 C1 C2 C3 . . . . -116.68(7) ?
N1 C1 C2 N6 . . . . -57.52(8) ?
N1 C1 C2 C3 . . . . 62.01(8) ?
N3 N2 C3 N5 . . . . -0.53(8) ?
N3 N2 C3 C2 . . . . 178.55(7) ?
N4 N5 C3 N2 . . . . 0.73(8) ?
N4 N5 C3 C2 . . . . -178.43(6) ?
C4 N5 C3 N2 . . . . 179.49(7) ?
C4 N5 C3 C2 . . . . 0.33(12) ?
N6 C2 C3 N2 . . . . -121.66(8) ?
N6 C2 C3 N5 . . . . 57.31(9) ?
C1 C2 C3 N2 . . . . 117.62(8) ?
C1 C2 C3 N5 . . . . -63.41(9) ?
N4 N5 C4 C5 . . . . 33.23(10) ?
N4 N5 C4 C9 . . . . -146.46(7) ?
C3 N5 C4 C5 . . . . -145.37(8) ?
C3 N5 C4 C9 . . . . 34.94(11) ?
N5 C4 C5 C6 . . . . 179.98(7) ?
C9 C4 C5 C6 . . . . -0.34(12) ?
C4 C5 C6 C7 . . . . -0.64(12) ?
C5 C6 C7 C8 . . . . 0.98(13) ?
C6 C7 C8 C9 . . . . -0.34(13) ?
C7 C8 C9 N1 . . . . 174.59(7) ?
C7 C8 C9 C4 . . . . -0.62(11) ?
N5 C4 C9 N1 . . . . 5.76(11) ?
N5 C4 C9 C8 . . . . -179.36(7) ?
C5 C4 C9 N1 . . . . -173.92(7) ?
C5 C4 C9 C8 . . . . 0.96(11) ?
C1 N1 C9 C4 . . . . -43.24(12) ?
C1 N1 C9 C8 . . . . 141.84(8) ?
C2 N6 C10 C11 . . . . -171.45(6) ?
C14 N6 C10 C11 . . . . 63.98(8) ?
N6 C10 C11 C12 . . . . -57.34(10) ?
C10 C11 C12 C13 . . . . 50.96(11) ?
C11 C12 C13 C14 . . . . -50.81(11) ?
C2 N6 C14 C13 . . . . 172.62(7) ?
C10 N6 C14 C13 . . . . -63.41(9) ?
C12 C13 C14 N6 . . . . 56.84(10) ?
C53 N52 N53 N54 . . . . 0.19(10) ?
N52 N53 N54 N55 . . . . 0.05(10) ?
N53 N54 N55 C53 . . . . -0.27(9) ?
N53 N54 N55 C54 . . . . 177.97(8) ?
C59 N51 C51 O51 . . . . 178.22(9) ?
C59 N51 C51 C52 . . . . 0.99(14) ?
C60 N56 C52 C51 . . . . -50.44(9) ?
C60 N56 C52 C53 . . . . -167.67(6) ?
C64 N56 C52 C51 . . . . -173.65(7) ?
C64 N56 C52 C53 . . . . 69.12(8) ?
O51 C51 C52 N56 . . . . 126.51(9) ?
O51 C51 C52 C53 . . . . -114.40(9) ?
N51 C51 C52 N56 . . . . -56.22(10) ?
N51 C51 C52 C53 . . . . 62.87(10) ?
N53 N52 C53 N55 . . . . -0.36(9) ?
N53 N52 C53 C52 . . . . -179.19(8) ?
N54 N55 C53 N52 . . . . 0.40(9) ?
N54 N55 C53 C52 . . . . 179.32(7) ?
C54 N55 C53 N52 . . . . -177.66(8) ?
C54 N55 C53 C52 . . . . 1.26(13) ?
N56 C52 C53 N52 . . . . -124.11(9) ?
N56 C52 C53 N55 . . . . 57.19(10) ?
C51 C52 C53 N52 . . . . 113.82(9) ?
C51 C52 C53 N55 . . . . -64.87(10) ?
N54 N55 C54 C55 . . . . 36.85(11) ?
N54 N55 C54 C59 . . . . -140.99(8) ?
C53 N55 C54 C55 . . . . -145.34(9) ?
C53 N55 C54 C59 . . . . 36.82(12) ?
N55 C54 C55 C56 . . . . -177.01(8) ?
C59 C54 C55 C56 . . . . 0.80(13) ?
C54 C55 C56 C57 . . . . -0.99(13) ?
C55 C56 C57 C58 . . . . 0.65(14) ?
C56 C57 C58 C59 . . . . -0.11(14) ?
C57 C58 C59 N51 . . . . 174.60(8) ?
C57 C58 C59 C54 . . . . -0.09(13) ?
N55 C54 C59 N51 . . . . 3.16(12) ?
N55 C54 C59 C58 . . . . 177.55(7) ?
C55 C54 C59 N51 . . . . -174.65(8) ?
C55 C54 C59 C58 . . . . -0.26(12) ?
C51 N51 C59 C54 . . . . -41.97(13) ?
C51 N51 C59 C58 . . . . 143.61(9) ?
C52 N56 C60 C61 . . . . 171.56(7) ?
C64 N56 C60 C61 . . . . -64.50(9) ?
N56 C60 C61 C62 . . . . 58.95(10) ?
C60 C61 C62 C63 . . . . -52.02(12) ?
C61 C62 C63 C64 . . . . 50.42(12) ?
C52 N56 C64 C63 . . . . -170.26(8) ?
C60 N56 C64 C63 . . . . 64.06(10) ?
C62 C63 C64 N56 . . . . -56.70(11) ?
